data_2003127
loop_
_publ_author_name
'Christophe Muller'
'Jean-Louis Baudour'
'V\'eronique Madigou'
'Fran\,coise Bouree'
'Jean-Michel Kiat'
'Claude Favotto'
'Marc Roubin'

_publ_section_title
;
Temperature--Dependent Neutron Powder Diffraction
Evidence for Splitting of the Cationic Sites in
the Ferroelectric PbHf~0.4~Ti~0.6~O~3~
;
_journal_name_full 'Acta Crystallographica, Section B'
_journal_page_first 8
_journal_page_last 16
_journal_volume 55
_journal_year 1999
_chemical_formula_analytical PbHf~0.4~Ti~0.6~O~3~
_chemical_formula_structural PbHf~0.4~Ti~0.6~O~3~
_chemical_formula_sum 'Hf0.4 O3 Pb Ti0.6'
_chemical_formula_weight 355.33
_chemical_name_systematic 'lead hafnate titanate'
_space_group_IT_number 99
_symmetry_cell_setting tetragonal
_symmetry_space_group_name_Hall 'P 4 -2'
_symmetry_space_group_name_H-M 'P 4 m m'
_cell_angle_alpha 90
_cell_angle_beta 90
_cell_angle_gamma 90
_cell_formula_units_Z 1
_cell_length_a 4.0120(10)
_cell_length_b 4.0120(10)
_cell_length_c 4.1000(10)
_cell_measurement_temperature 300
_cell_volume 65.99
_diffrn_measurement_device_type 'Diffractometer in Debye-Scherrer geometry'
_diffrn_radiation_probe neutron
_diffrn_radiation_type neutron
_diffrn_radiation_wavelength 1.227
_refine_ls_goodness_of_fit_all 4.05
_refine_ls_number_parameters 20
_refine_ls_number_reflns 69
_refine_ls_weighting_details 'w = 1/(\s^2^), \s^2^ = y'
_refine_ls_weighting_scheme sigma
_cod_depositor_comments
;
The following automatic conversions were performed:
'_symmetry_cell_setting' value 'Tetragonal' changed to 'tetragonal'
according to '/home/saulius/struct/CIF-dictionaries/cif_core.dic'
dictionary named 'cif_core.dic' version 2.4.1 from 2010-06-29.

Automatic conversion script
Id: cif_fix_enum 1527 2010-12-29 10:47:43Z saulius 
;
_cod_original_formula_sum 'Hf0.4 O3 Pb1 Ti0.6'
_cod_database_code 2003127

loop_
_symmetry_equiv_pos_as_xyz
+x,+y,+z
-x,-y,z
-x,+y,+z
+x,-y,+z
+y,+x,+z
-y,-x,+z
-y,+x,+z
+y,-x,+z

loop_
_atom_site_label
_atom_site_fract_x
_atom_site_fract_y
_atom_site_fract_z
_atom_site_U_iso_or_equiv
_atom_site_adp_type
_atom_site_occupancy
Pb 0 0 0 0.0160(10) Uiso 1
Hf 0.5 0.5 0.535(2) 0.008(3) Uiso 0.42
Ti 0.5 0.5 0.495(4) 0.008(3) Uiso 0.58
O1 0.5 0.5 0.079(2) 0.0180(10) Uiso 1
O2 0.5 0 0.5970(10) 0.0180(10) Uiso 1

loop_
_atom_type_symbol
Pb
Hf
Ti
O

_cod_duplicate_entry 1009026
